data_1564524
loop_
_publ_author_name
'Yang, Long'
'Jei, Becky Bongsuiru'
'Scheremetjew, Alexej'
'Yuan, Binbin'
'St\"uckl, A Claudia'
'Ackermann, Lutz'

_publ_section_title
;
 Electrooxidative o-Carborane Chalcogenations Without Directing Groups:
 Cage Activation by Copper Catalysis at Room Temperature
;
_journal_name_full 'Chemical Science'
_journal_paper_doi 10.1039/D1SC02905C
_journal_year 2021
_chemical_absolute_configuration ad
_chemical_formula_moiety 'C19 H24 B10 S'
_chemical_formula_sum 'C19 H24 B10 S'
_chemical_formula_weight 392.54
_space_group_crystal_system orthorhombic
_space_group_IT_number 33
_space_group_name_Hall 'P 2c -2n'
_space_group_name_H-M_alt 'P n a 21'
_atom_sites_solution_hydrogens mixed
_atom_sites_solution_primary dual
_audit_creation_date 2021-02-26
_audit_creation_method
;
Olex2 1.3
(compiled 2020.11.12 svn.r5f609507 for OlexSys, GUI svn.r6272)
;
_audit_update_record
;
2021-02-26 deposited with the CCDC.	2021-08-30 downloaded from the CCDC.
;
_cell_angle_alpha 90
_cell_angle_beta 90
_cell_angle_gamma 90
_cell_formula_units_Z 4
_cell_length_a 23.8557(17)
_cell_length_b 12.6391(11)
_cell_length_c 6.8918(6)
_cell_measurement_reflns_used 9199
_cell_measurement_temperature 100.0
_cell_measurement_theta_max 30.517
_cell_measurement_theta_min 3.220
_cell_volume 2078.0(3)
_computing_cell_refinement 'SAINT V8.40A (Bruker, 2019)'
_computing_data_reduction 'SAINT V8.40A (Bruker, 2019)'
_computing_molecular_graphics 'Olex2 1.3 (Dolomanov et al., 2009)'
_computing_publication_material 'Olex2 1.3 (Dolomanov et al., 2009)'
_computing_structure_refinement 'XL  (Sheldrick, 2008)'
_computing_structure_solution 'XT  (Sheldrick, 2015)'
_diffrn_ambient_temperature 100.0
_diffrn_measured_fraction_theta_full 0.999
_diffrn_measured_fraction_theta_max 0.999
_diffrn_measurement_device_type 'Bruker D8 Venture CuMo Dual Source'
_diffrn_measurement_method '\f and \w scans'
_diffrn_radiation_type MoK\a
_diffrn_radiation_wavelength 0.71073
_diffrn_reflns_av_R_equivalents 0.0363
_diffrn_reflns_av_unetI/netI 0.0124
_diffrn_reflns_Laue_measured_fraction_full 0.999
_diffrn_reflns_Laue_measured_fraction_max 0.999
_diffrn_reflns_limit_h_max 34
_diffrn_reflns_limit_h_min -34
_diffrn_reflns_limit_k_max 18
_diffrn_reflns_limit_k_min -18
_diffrn_reflns_limit_l_max 9
_diffrn_reflns_limit_l_min -9
_diffrn_reflns_number 136112
_diffrn_reflns_point_group_measured_fraction_full 0.999
_diffrn_reflns_point_group_measured_fraction_max 0.999
_diffrn_reflns_theta_full 25.242
_diffrn_reflns_theta_max 30.569
_diffrn_reflns_theta_min 2.348
_diffrn_source_current 1.0
_diffrn_source_power 0.05
_diffrn_source_voltage 50.0
_diffrn_standards_number 0
_exptl_absorpt_coefficient_mu 0.160
_exptl_absorpt_correction_T_max 1.0000
_exptl_absorpt_correction_T_min 0.9107
_exptl_absorpt_correction_type numerical
_exptl_absorpt_process_details
;
SADABS-2016/2 (Bruker,2016/2) was used for absorption correction.
wR2(int) was 0.1461 before and 0.0583 after correction.
The Ratio of minimum to maximum transmission is 0.9107.
The \l/2 correction factor is Not present.
;
_exptl_crystal_colour colourless
_exptl_crystal_colour_primary colourless
_exptl_crystal_density_diffrn 1.255
_exptl_crystal_description plank
_exptl_crystal_F_000 816
_exptl_crystal_size_max 0.454
_exptl_crystal_size_mid 0.198
_exptl_crystal_size_min 0.066
_refine_diff_density_max 0.317
_refine_diff_density_min -0.182
_refine_diff_density_rms 0.040
_refine_ls_abs_structure_details
;
 Flack x determined using 2847 quotients [(I+)-(I-)]/[(I+)+(I-)]
 (Parsons, Flack and Wagner, Acta Cryst. B69 (2013) 249-259).
;
_refine_ls_abs_structure_Flack 0.009(9)
_refine_ls_extinction_method none
_refine_ls_goodness_of_fit_ref 1.095
_refine_ls_hydrogen_treatment mixed
_refine_ls_matrix_type full
_refine_ls_number_parameters 302
_refine_ls_number_reflns 6375
_refine_ls_number_restraints 1
_refine_ls_restrained_S_all 1.095
_refine_ls_R_factor_all 0.0262
_refine_ls_R_factor_gt 0.0254
_refine_ls_shift/su_max 0.002
_refine_ls_shift/su_mean 0.000
_refine_ls_structure_factor_coef Fsqd
_refine_ls_weighting_details 'w=1/[\s^2^(Fo^2^)+(0.0439P)^2^+0.2709P] where P=(Fo^2^+2Fc^2^)/3'
_refine_ls_weighting_scheme calc
_refine_ls_wR_factor_gt 0.0696
_refine_ls_wR_factor_ref 0.0703
_reflns_Friedel_coverage 0.858
_reflns_Friedel_fraction_full 1.000
_reflns_Friedel_fraction_max 0.998
_reflns_number_gt 6245
_reflns_number_total 6375
_reflns_threshold_expression 'I > 2\s(I)'
_cod_data_source_file d1sc02905c2.cif
_cod_data_source_block 1284_pna21
_cod_database_code 1564524
_shelx_shelxl_version_number 2018/3
_shelx_space_group_comment
;
The symmetry employed for this shelxl refinement is uniquely defined
by the following loop, which should always be used as a source of
symmetry information in preference to the above space-group names.
They are only intended as comments.
;
_olex2_refinement_description
;
1. Fixed Uiso
 At 1.2 times of:
  All B(H) groups, All C(H) groups
 At 1.5 times of:
  All C(H,H,H) groups
2.a Aromatic/amide H refined with riding coordinates:
 C4(H4), C5(H5), C7(H7), C8(H8), C11(H11), C14(H14), C15(H15), C16(H16),
 C17(H17), C18(H18), C19(H19)
2.b Idealised Me refined as rotating group:
 C9(H9A,H9B,H9C)
;
_olex2_submission_special_instructions 'No special instructions were received'

loop_
_space_group_symop_operation_xyz
'x, y, z'
'-x, -y, z+1/2'
'x+1/2, -y+1/2, z'
'-x+1/2, y+1/2, z+1/2'

loop_
_atom_site_label
_atom_site_type_symbol
_atom_site_fract_x
_atom_site_fract_y
_atom_site_fract_z
_atom_site_U_iso_or_equiv
_atom_site_adp_type
_atom_site_occupancy
_atom_site_site_symmetry_order
_atom_site_calc_flag
_atom_site_refinement_flags_posn
_atom_site_refinement_flags_adp
_atom_site_refinement_flags_occupancy
_atom_site_disorder_assembly
_atom_site_disorder_group
S1 S 0.66030(2) 0.48037(2) 0.33936(5) 0.01566(7) Uani 1 1 d . . . . .
C1 C 0.72328(5) 0.40693(9) 0.37162(17) 0.0130(2) Uani 1 1 d . . . . .
C2 C 0.72487(5) 0.27469(9) 0.30140(16) 0.0122(2) Uani 1 1 d . . . . .
C3 C 0.67086(5) 0.22078(9) 0.25028(18) 0.0129(2) Uani 1 1 d . . . . .
C4 C 0.64459(5) 0.23591(10) 0.07202(18) 0.0151(2) Uani 1 1 d . . . . .
H4 H 0.661012 0.281305 -0.022000 0.018 Uiso 1 1 calc R U . . .
C5 C 0.59430(6) 0.18463(10) 0.03133(19) 0.0168(2) Uani 1 1 d . . . . .
H5 H 0.576876 0.195439 -0.091027 0.020 Uiso 1 1 calc R U . . .
C6 C 0.56896(5) 0.11782(10) 0.1660(2) 0.0167(2) Uani 1 1 d . . . . .
C7 C 0.59623(5) 0.10123(9) 0.3424(2) 0.0175(2) Uani 1 1 d . . . . .
H7 H 0.580124 0.054790 0.435384 0.021 Uiso 1 1 calc R U . . .
C8 C 0.64649(5) 0.15143(10) 0.38437(18) 0.0157(2) Uani 1 1 d . . . . .
H8 H 0.664527 0.138657 0.505021 0.019 Uiso 1 1 calc R U . . .
C9 C 0.51423(6) 0.06360(11) 0.1218(2) 0.0227(3) Uani 1 1 d . . . . .
H9A H 0.500849 0.085982 -0.006201 0.034 Uiso 1 1 calc R U . . .
H9B H 0.486455 0.082755 0.220522 0.034 Uiso 1 1 calc R U . . .
H9C H 0.519768 -0.013231 0.122353 0.034 Uiso 1 1 calc R U . . .
C10 C 0.61576(5) 0.44218(10) 0.53285(19) 0.0150(2) Uani 1 1 d . . . . .
C11 C 0.57281(5) 0.37276(10) 0.49578(19) 0.0157(2) Uani 1 1 d . . . . .
H11 H 0.570083 0.339815 0.372237 0.019 Uiso 1 1 calc R U . . .
C12 C 0.53246(5) 0.35002(10) 0.64124(19) 0.0158(2) Uani 1 1 d . . . . .
C13 C 0.53646(5) 0.40185(9) 0.8238(2) 0.0161(2) Uani 1 1 d . . . . .
C14 C 0.49542(6) 0.37994(11) 0.9679(2) 0.0202(3) Uani 1 1 d . . . . .
H14 H 0.497182 0.415043 1.089607 0.024 Uiso 1 1 calc R U . . .
C15 C 0.45346(6) 0.30885(12) 0.9329(2) 0.0233(3) Uani 1 1 d . . . . .
H15 H 0.426275 0.294909 1.030298 0.028 Uiso 1 1 calc R U . . .
C16 C 0.45030(6) 0.25584(12) 0.7521(2) 0.0240(3) Uani 1 1 d . . . . .
H16 H 0.421369 0.205634 0.729919 0.029 Uiso 1 1 calc R U . . .
C17 C 0.48867(6) 0.27644(11) 0.6090(2) 0.0207(3) Uani 1 1 d . . . . .
H17 H 0.485868 0.241207 0.487574 0.025 Uiso 1 1 calc R U . . .
C18 C 0.58141(5) 0.47331(10) 0.8575(2) 0.0177(2) Uani 1 1 d . . . . .
H18 H 0.584356 0.508169 0.979154 0.021 Uiso 1 1 calc R U . . .
C19 C 0.62056(5) 0.49250(10) 0.7162(2) 0.0169(2) Uani 1 1 d . . . . .
H19 H 0.650850 0.539379 0.741037 0.020 Uiso 1 1 calc R U . . .
B1 B 0.75238(6) 0.37119(11) 0.1512(2) 0.0147(2) Uani 1 1 d . . . . .
H1 H 0.7297(8) 0.3941(15) 0.029(3) 0.018 Uiso 1 1 d . U . . .
B2 B 0.78707(6) 0.24848(11) 0.1888(2) 0.0144(2) Uani 1 1 d . . . . .
H2 H 0.7859(8) 0.1921(15) 0.082(3) 0.017 Uiso 1 1 d . U . . .
B3 B 0.83917(6) 0.26905(11) 0.3699(2) 0.0154(3) Uani 1 1 d . . . . .
H3 H 0.8772(7) 0.2205(14) 0.368(3) 0.018 Uiso 1 1 d . U . . .
B4 B 0.83763(6) 0.40379(12) 0.4410(2) 0.0162(3) Uani 1 1 d . . . . .
H4A H 0.8745(7) 0.4452(16) 0.489(3) 0.019 Uiso 1 1 d . U . . .
B5 B 0.78406(6) 0.46801(11) 0.3063(2) 0.0160(3) Uani 1 1 d . . . . .
H5A H 0.7816(7) 0.5528(16) 0.264(3) 0.019 Uiso 1 1 d . U . . .
B6 B 0.77157(6) 0.43012(11) 0.5507(2) 0.0152(2) Uani 1 1 d . . . . .
H6 H 0.7603(8) 0.4824(15) 0.660(3) 0.018 Uiso 1 1 d . U . . .
B7 B 0.73181(6) 0.31090(11) 0.5438(2) 0.0135(2) Uani 1 1 d . . . . .
H7A H 0.6986(7) 0.2949(14) 0.642(3) 0.016 Uiso 1 1 d . U . . .
B8 B 0.77412(6) 0.21070(11) 0.4335(2) 0.0135(2) Uani 1 1 d . . . . .
H8A H 0.7654(8) 0.1294(15) 0.468(3) 0.016 Uiso 1 1 d . U . . .
B9 B 0.80460(6) 0.30639(11) 0.5905(2) 0.0146(2) Uani 1 1 d . . . . .
H9 H 0.8183(8) 0.2835(15) 0.728(3) 0.018 Uiso 1 1 d . U . . .
B10 B 0.82546(6) 0.36912(12) 0.1927(2) 0.0163(2) Uani 1 1 d . . . . .
H10 H 0.8526(8) 0.3867(15) 0.076(3) 0.020 Uiso 1 1 d . U . . .

loop_
_atom_site_aniso_label
_atom_site_aniso_U_11
_atom_site_aniso_U_22
_atom_site_aniso_U_33
_atom_site_aniso_U_23
_atom_site_aniso_U_13
_atom_site_aniso_U_12
S1 0.01639(13) 0.01473(13) 0.01586(13) 0.00266(11) -0.00031(11) 0.00243(9)
C1 0.0147(5) 0.0124(5) 0.0120(5) 0.0005(4) 0.0003(4) -0.0004(4)
C2 0.0140(5) 0.0120(5) 0.0107(5) 0.0009(4) 0.0003(4) -0.0008(4)
C3 0.0132(5) 0.0118(5) 0.0138(5) 0.0007(4) -0.0008(4) -0.0005(4)
C4 0.0185(5) 0.0138(5) 0.0130(5) 0.0005(4) -0.0013(4) -0.0005(4)
C5 0.0190(6) 0.0147(5) 0.0169(5) -0.0007(4) -0.0047(4) 0.0002(4)
C6 0.0146(5) 0.0130(5) 0.0226(6) -0.0022(4) -0.0022(4) -0.0003(4)
C7 0.0154(5) 0.0160(5) 0.0210(6) 0.0023(5) -0.0004(5) -0.0031(4)
C8 0.0147(5) 0.0167(5) 0.0158(5) 0.0037(4) -0.0017(4) -0.0020(4)
C9 0.0180(6) 0.0206(6) 0.0295(7) 0.0007(5) -0.0061(5) -0.0050(5)
C10 0.0139(5) 0.0147(5) 0.0165(5) 0.0008(4) 0.0004(4) 0.0032(4)
C11 0.0161(5) 0.0157(5) 0.0153(5) -0.0021(4) -0.0023(4) 0.0028(4)
C12 0.0141(5) 0.0154(5) 0.0180(6) -0.0011(4) -0.0020(4) 0.0028(4)
C13 0.0161(5) 0.0152(5) 0.0170(5) -0.0006(5) -0.0012(5) 0.0045(4)
C14 0.0195(6) 0.0198(5) 0.0214(6) -0.0002(5) 0.0032(5) 0.0050(5)
C15 0.0167(6) 0.0246(6) 0.0287(7) 0.0033(5) 0.0063(5) 0.0038(5)
C16 0.0142(5) 0.0252(6) 0.0328(8) 0.0000(6) 0.0006(5) -0.0004(5)
C17 0.0158(6) 0.0221(6) 0.0243(6) -0.0031(5) -0.0023(5) 0.0000(5)
C18 0.0196(5) 0.0173(5) 0.0162(6) -0.0028(4) -0.0017(5) 0.0023(4)
C19 0.0169(5) 0.0152(5) 0.0185(6) -0.0027(4) -0.0027(5) 0.0014(4)
B1 0.0170(6) 0.0149(5) 0.0122(6) 0.0015(4) 0.0011(4) -0.0023(5)
B2 0.0148(6) 0.0155(5) 0.0129(5) -0.0006(5) 0.0022(5) -0.0013(5)
B3 0.0134(5) 0.0171(6) 0.0158(7) -0.0008(5) 0.0010(5) -0.0015(4)
B4 0.0153(6) 0.0173(6) 0.0161(6) -0.0010(5) 0.0001(5) -0.0018(5)
B5 0.0172(6) 0.0151(6) 0.0155(6) 0.0004(4) 0.0003(5) -0.0037(5)
B6 0.0165(6) 0.0151(5) 0.0140(6) -0.0006(5) -0.0008(5) -0.0009(4)
B7 0.0144(5) 0.0145(5) 0.0116(5) 0.0012(4) -0.0002(4) 0.0007(4)
B8 0.0132(6) 0.0153(5) 0.0121(5) 0.0012(5) 0.0007(4) 0.0013(4)
B9 0.0138(6) 0.0173(6) 0.0128(6) -0.0004(4) -0.0005(5) -0.0004(4)
B10 0.0160(6) 0.0176(6) 0.0154(6) -0.0001(5) 0.0029(5) -0.0027(5)

loop_
_atom_type_symbol
_atom_type_description
_atom_type_scat_dispersion_real
_atom_type_scat_dispersion_imag
_atom_type_scat_source
C C 0.0033 0.0016 'International Tables Vol C Tables 4.2.6.8 and 6.1.1.4'
H H 0.0000 0.0000 'International Tables Vol C Tables 4.2.6.8 and 6.1.1.4'
B B 0.0013 0.0007 'International Tables Vol C Tables 4.2.6.8 and 6.1.1.4'
S S 0.1246 0.1234 'International Tables Vol C Tables 4.2.6.8 and 6.1.1.4'

loop_
_exptl_crystal_face_index_h
_exptl_crystal_face_index_k
_exptl_crystal_face_index_l
_exptl_crystal_face_perp_dist
-1.00 0.00 0.00 0.0790
1.00 0.00 0.00 0.0850
2.00 -1.00 1.00 0.1810
-2.00 1.00 -1.00 0.1460
2.00 -1.00 2.00 0.2090
-1.00 0.00 -2.00 0.1730
0.00 -1.00 -2.00 0.1710
0.00 1.00 2.00 0.2060
-1.00 2.00 2.00 0.1940
-2.00 -1.00 0.00 0.0750
2.00 1.00 0.00 0.0970
1.00 -2.00 0.00 0.0360
1.00 -1.00 0.00 0.0270
-1.00 1.00 0.00 0.0330

loop_
_geom_angle_atom_site_label_1
_geom_angle_atom_site_label_2
_geom_angle_atom_site_label_3
_geom_angle
_geom_angle_site_symmetry_1
_geom_angle_site_symmetry_3
_geom_angle_publ_flag
C10 S1 C1 105.67(6) . . ?
C2 C1 S1 118.98(8) . . ?
B1 C1 S1 111.42(8) . . ?
B1 C1 C2 59.76(7) . . ?
B5 C1 S1 116.69(8) . . ?
B5 C1 C2 110.08(9) . . ?
B5 C1 B1 62.92(8) . . ?
B5 C1 B6 62.65(8) . . ?
B5 C1 B7 113.82(9) . . ?
B6 C1 S1 124.62(8) . . ?
B6 C1 C2 110.48(9) . . ?
B6 C1 B1 114.04(9) . . ?
B7 C1 S1 123.88(8) . . ?
B7 C1 C2 60.57(7) . . ?
B7 C1 B1 112.10(9) . . ?
B7 C1 B6 62.71(8) . . ?
C3 C2 C1 118.89(9) . . ?
C3 C2 B1 120.41(10) . . ?
C3 C2 B2 123.50(10) . . ?
C3 C2 B7 115.27(10) . . ?
C3 C2 B8 120.38(10) . . ?
B1 C2 C1 59.82(7) . . ?
B1 C2 B7 110.67(9) . . ?
B2 C2 C1 109.37(9) . . ?
B2 C2 B1 62.28(8) . . ?
B2 C2 B7 113.88(9) . . ?
B7 C2 C1 58.84(7) . . ?
B8 C2 C1 108.94(9) . . ?
B8 C2 B1 113.30(9) . . ?
B8 C2 B2 63.14(8) . . ?
B8 C2 B7 62.81(8) . . ?
C4 C3 C2 122.11(11) . . ?
C4 C3 C8 118.79(11) . . ?
C8 C3 C2 119.09(11) . . ?
C3 C4 H4 119.9 . . ?
C5 C4 C3 120.11(12) . . ?
C5 C4 H4 119.9 . . ?
C4 C5 H5 119.3 . . ?
C4 C5 C6 121.46(12) . . ?
C6 C5 H5 119.3 . . ?
C5 C6 C7 118.01(11) . . ?
C5 C6 C9 121.15(12) . . ?
C7 C6 C9 120.83(12) . . ?
C6 C7 H7 119.5 . . ?
C8 C7 C6 121.07(12) . . ?
C8 C7 H7 119.5 . . ?
C3 C8 H8 119.7 . . ?
C7 C8 C3 120.52(12) . . ?
C7 C8 H8 119.7 . . ?
C6 C9 H9A 109.5 . . ?
C6 C9 H9B 109.5 . . ?
C6 C9 H9C 109.5 . . ?
H9A C9 H9B 109.5 . . ?
H9A C9 H9C 109.5 . . ?
H9B C9 H9C 109.5 . . ?
C11 C10 S1 118.79(10) . . ?
C11 C10 C19 120.81(12) . . ?
C19 C10 S1 119.97(10) . . ?
C10 C11 H11 119.9 . . ?
C10 C11 C12 120.27(12) . . ?
C12 C11 H11 119.9 . . ?
C11 C12 C13 119.11(11) . . ?
C17 C12 C11 121.48(12) . . ?
C17 C12 C13 119.41(12) . . ?
C14 C13 C12 118.83(12) . . ?
C18 C13 C12 119.19(12) . . ?
C18 C13 C14 121.98(13) . . ?
C13 C14 H14 119.7 . . ?
C15 C14 C13 120.62(13) . . ?
C15 C14 H14 119.7 . . ?
C14 C15 H15 119.8 . . ?
C14 C15 C16 120.34(13) . . ?
C16 C15 H15 119.8 . . ?
C15 C16 H16 119.7 . . ?
C17 C16 C15 120.51(13) . . ?
C17 C16 H16 119.7 . . ?
C12 C17 H17 119.9 . . ?
C16 C17 C12 120.28(13) . . ?
C16 C17 H17 119.9 . . ?
C13 C18 H18 119.6 . . ?
C19 C18 C13 120.72(13) . . ?
C19 C18 H18 119.6 . . ?
C10 C19 H19 120.1 . . ?
C18 C19 C10 119.87(12) . . ?
C18 C19 H19 120.1 . . ?
C1 B1 H1 115.4(11) . . ?
C1 B1 B2 106.68(9) . . ?
C1 B1 B5 57.81(7) . . ?
C1 B1 B10 104.94(9) . . ?
C2 B1 C1 60.42(7) . . ?
C2 B1 H1 118.9(10) . . ?
C2 B1 B2 58.26(7) . . ?
C2 B1 B5 106.55(9) . . ?
C2 B1 B10 105.51(10) . . ?
B2 B1 H1 127.0(11) . . ?
B2 B1 B5 108.22(10) . . ?
B5 B1 H1 120.7(11) . . ?
B10 B1 H1 130.3(10) . . ?
B10 B1 B2 60.26(8) . . ?
B10 B1 B5 59.84(8) . . ?
C2 B2 B1 59.46(7) . . ?
C2 B2 H2 116.0(10) . . ?
C2 B2 B3 105.05(9) . . ?
C2 B2 B8 58.02(7) . . ?
C2 B2 B10 105.92(10) . . ?
B1 B2 H2 119.3(11) . . ?
B1 B2 B3 107.44(10) . . ?
B1 B2 B8 106.94(9) . . ?
B1 B2 B10 59.59(8) . . ?
B3 B2 H2 128.6(10) . . ?
B8 B2 H2 119.4(11) . . ?
B8 B2 B3 59.74(8) . . ?
B10 B2 H2 128.3(11) . . ?
B10 B2 B3 60.33(8) . . ?
B10 B2 B8 107.76(10) . . ?
B2 B3 H3 119.1(10) . . ?
B2 B3 B9 108.16(9) . . ?
B2 B3 B10 59.78(8) . . ?
B4 B3 B2 108.63(10) . . ?
B4 B3 H3 124.0(9) . . ?
B4 B3 B8 108.26(10) . . ?
B4 B3 B9 60.22(8) . . ?
B4 B3 B10 60.35(9) . . ?
B8 B3 B2 60.10(8) . . ?
B8 B3 H3 119.7(9) . . ?
B8 B3 B9 59.83(8) . . ?
B8 B3 B10 107.62(10) . . ?
B9 B3 H3 122.7(10) . . ?
B10 B3 H3 122.6(10) . . ?
B10 B3 B9 107.99(10) . . ?
B3 B4 H4A 122.4(10) . . ?
B3 B4 B5 108.05(10) . . ?
B3 B4 B6 108.39(10) . . ?
B3 B4 B9 60.45(8) . . ?
B3 B4 B10 60.27(8) . . ?
B5 B4 H4A 121.8(11) . . ?
B5 B4 B6 59.95(8) . . ?
B5 B4 B9 107.37(9) . . ?
B5 B4 B10 59.71(8) . . ?
B6 B4 H4A 120.1(11) . . ?
B6 B4 B9 59.57(8) . . ?
B6 B4 B10 107.96(10) . . ?
B9 B4 H4A 121.1(11) . . ?
B9 B4 B10 108.11(10) . . ?
B10 B4 H4A 123.2(11) . . ?
C1 B5 B1 59.27(7) . . ?
C1 B5 B4 105.52(10) . . ?
C1 B5 H5A 117.4(9) . . ?
C1 B5 B6 58.96(7) . . ?
C1 B5 B10 105.73(9) . . ?
B1 B5 H5A 118.5(10) . . ?
B4 B5 B1 107.64(10) . . ?
B4 B5 H5A 128.1(10) . . ?
B4 B5 B6 60.13(8) . . ?
B6 B5 B1 108.10(9) . . ?
B6 B5 H5A 120.1(10) . . ?
B10 B5 B1 59.38(8) . . ?
B10 B5 B4 60.55(8) . . ?
B10 B5 H5A 126.3(10) . . ?
B10 B5 B6 108.78(10) . . ?
C1 B6 B4 104.90(10) . . ?
C1 B6 B5 58.39(8) . . ?
C1 B6 H6 117.3(11) . . ?
C1 B6 B7 58.53(7) . . ?
C1 B6 B9 105.03(9) . . ?
B4 B6 H6 131.1(11) . . ?
B4 B6 B7 107.58(10) . . ?
B5 B6 B4 59.92(8) . . ?
B5 B6 H6 124.1(11) . . ?
B5 B6 B7 106.98(9) . . ?
B7 B6 H6 114.9(11) . . ?
B9 B6 B4 60.47(8) . . ?
B9 B6 B5 108.06(10) . . ?
B9 B6 H6 124.4(11) . . ?
B9 B6 B7 59.63(8) . . ?
C1 B7 C2 60.60(7) . . ?
C1 B7 B6 58.76(7) . . ?
C1 B7 H7A 119.2(10) . . ?
C1 B7 B8 105.95(9) . . ?
C1 B7 B9 105.44(9) . . ?
C2 B7 B6 107.39(9) . . ?
C2 B7 H7A 119.4(10) . . ?
C2 B7 B8 57.29(7) . . ?
C2 B7 B9 105.07(9) . . ?
B6 B7 H7A 122.8(10) . . ?
B6 B7 B8 108.05(10) . . ?
B8 B7 H7A 123.9(10) . . ?
B9 B7 B6 59.94(8) . . ?
B9 B7 H7A 127.7(10) . . ?
B9 B7 B8 60.01(8) . . ?
C2 B8 B2 58.84(8) . . ?
C2 B8 B3 106.02(9) . . ?
C2 B8 B7 59.90(7) . . ?
C2 B8 H8A 116.2(10) . . ?
C2 B8 B9 106.62(10) . . ?
B2 B8 B7 108.10(9) . . ?
B2 B8 H8A 119.9(10) . . ?
B3 B8 B2 60.16(8) . . ?
B3 B8 B7 107.72(10) . . ?
B3 B8 H8A 128.4(10) . . ?
B3 B8 B9 60.63(8) . . ?
B7 B8 H8A 118.3(10) . . ?
B9 B8 B2 108.85(9) . . ?
B9 B8 B7 59.38(8) . . ?
B9 B8 H8A 126.5(10) . . ?
B3 B9 H9 123.6(10) . . ?
B4 B9 B3 59.33(8) . . ?
B4 B9 H9 125.2(10) . . ?
B6 B9 B3 107.80(10) . . ?
B6 B9 B4 59.97(8) . . ?
B6 B9 B8 108.92(9) . . ?
B6 B9 H9 121.6(11) . . ?
B7 B9 B3 107.83(10) . . ?
B7 B9 B4 107.81(10) . . ?
B7 B9 B6 60.43(8) . . ?
B7 B9 B8 60.61(8) . . ?
B7 B9 H9 118.8(10) . . ?
B8 B9 B3 59.54(8) . . ?
B8 B9 B4 107.32(10) . . ?
B8 B9 H9 119.5(11) . . ?
B1 B10 B2 60.15(8) . . ?
B1 B10 B3 107.54(9) . . ?
B1 B10 B4 108.12(10) . . ?
B1 B10 B5 60.79(8) . . ?
B1 B10 H10 118.6(11) . . ?
B2 B10 B3 59.89(8) . . ?
B2 B10 B4 107.92(10) . . ?
B2 B10 H10 119.0(11) . . ?
B3 B10 B4 59.37(8) . . ?
B3 B10 H10 123.8(11) . . ?
B4 B10 H10 125.2(11) . . ?
B5 B10 B2 108.89(10) . . ?
B5 B10 B3 107.36(10) . . ?
B5 B10 B4 59.74(8) . . ?
B5 B10 H10 121.9(11) . . ?

loop_
_geom_bond_atom_site_label_1
_geom_bond_atom_site_label_2
_geom_bond_distance
_geom_bond_site_symmetry_2
_geom_bond_publ_flag
S1 C1 1.7799(12) . ?
S1 C10 1.7721(13) . ?
C1 C2 1.7404(17) . ?
C1 B1 1.7300(18) . ?
C1 B5 1.7032(18) . ?
C1 B6 1.7136(18) . ?
C1 B7 1.7095(18) . ?
C2 C3 1.4994(16) . ?
C2 B1 1.7289(18) . ?
C2 B2 1.7071(18) . ?
C2 B7 1.7399(18) . ?
C2 B8 1.6923(18) . ?
C3 C4 1.3924(17) . ?
C3 C8 1.4000(17) . ?
C4 H4 0.9500 . ?
C4 C5 1.3921(17) . ?
C5 H5 0.9500 . ?
C5 C6 1.3931(18) . ?
C6 C7 1.395(2) . ?
C6 C9 1.5057(18) . ?
C7 H7 0.9500 . ?
C7 C8 1.3870(17) . ?
C8 H8 0.9500 . ?
C9 H9A 0.9800 . ?
C9 H9B 0.9800 . ?
C9 H9C 0.9800 . ?
C10 C11 1.3729(17) . ?
C10 C19 1.4195(18) . ?
C11 H11 0.9500 . ?
C11 C12 1.4191(18) . ?
C12 C13 1.4218(18) . ?
C12 C17 1.4164(18) . ?
C13 C14 1.4215(19) . ?
C13 C18 1.4211(17) . ?
C14 H14 0.9500 . ?
C14 C15 1.366(2) . ?
C15 H15 0.9500 . ?
C15 C16 1.417(2) . ?
C16 H16 0.9500 . ?
C16 C17 1.371(2) . ?
C17 H17 0.9500 . ?
C18 H18 0.9500 . ?
C18 C19 1.3704(19) . ?
C19 H19 0.9500 . ?
B1 H1 1.04(2) . ?
B1 B2 1.777(2) . ?
B1 B5 1.792(2) . ?
B1 B10 1.767(2) . ?
B2 H2 1.03(2) . ?
B2 B3 1.781(2) . ?
B2 B8 1.780(2) . ?
B2 B10 1.779(2) . ?
B3 H3 1.095(18) . ?
B3 B4 1.772(2) . ?
B3 B8 1.7732(19) . ?
B3 B9 1.793(2) . ?
B3 B10 1.789(2) . ?
B4 H4A 1.076(19) . ?
B4 B5 1.776(2) . ?
B4 B6 1.780(2) . ?
B4 B9 1.788(2) . ?
B4 B10 1.790(2) . ?
B5 H5A 1.11(2) . ?
B5 B6 1.776(2) . ?
B5 B10 1.775(2) . ?
B6 H6 1.04(2) . ?
B6 B7 1.781(2) . ?
B6 B9 1.772(2) . ?
B7 H7A 1.061(19) . ?
B7 B8 1.789(2) . ?
B7 B9 1.767(2) . ?
B8 H8A 1.075(19) . ?
B8 B9 1.778(2) . ?
B9 H9 1.05(2) . ?
B10 H10 1.06(2) . ?

loop_
_geom_torsion_atom_site_label_1
_geom_torsion_atom_site_label_2
_geom_torsion_atom_site_label_3
_geom_torsion_atom_site_label_4
_geom_torsion
_geom_torsion_site_symmetry_1
_geom_torsion_site_symmetry_2
_geom_torsion_site_symmetry_3
_geom_torsion_site_symmetry_4
_geom_torsion_publ_flag
S1 C1 C2 C3 -11.13(13) . . . . ?
S1 C1 C2 B1 99.23(9) . . . . ?
S1 C1 C2 B2 138.43(8) . . . . ?
S1 C1 C2 B7 -114.78(10) . . . . ?
S1 C1 C2 B8 -154.26(8) . . . . ?
S1 C1 B1 C2 -111.94(9) . . . . ?
S1 C1 B1 B2 -148.67(8) . . . . ?
S1 C1 B1 B5 109.96(9) . . . . ?
S1 C1 B1 B10 148.46(8) . . . . ?
S1 C1 B5 B1 -101.66(9) . . . . ?
S1 C1 B5 B4 156.75(8) . . . . ?
S1 C1 B5 B6 117.12(10) . . . . ?
S1 C1 B5 B10 -140.12(9) . . . . ?
S1 C1 B6 B4 -144.30(9) . . . . ?
S1 C1 B6 B5 -104.91(10) . . . . ?
S1 C1 B6 B7 113.96(10) . . . . ?
S1 C1 B6 B9 152.87(9) . . . . ?
S1 C1 B7 C2 106.93(10) . . . . ?
S1 C1 B7 B6 -115.07(10) . . . . ?
S1 C1 B7 B8 143.19(9) . . . . ?
S1 C1 B7 B9 -154.22(9) . . . . ?
S1 C10 C11 C12 -172.63(9) . . . . ?
S1 C10 C19 C18 171.22(10) . . . . ?
C1 S1 C10 C11 -103.00(10) . . . . ?
C1 S1 C10 C19 84.46(11) . . . . ?
C1 C2 C3 C4 78.08(14) . . . . ?
C1 C2 C3 C8 -103.13(13) . . . . ?
C1 C2 B1 B2 137.65(9) . . . . ?
C1 C2 B1 B5 36.13(8) . . . . ?
C1 C2 B1 B10 98.64(10) . . . . ?
C1 C2 B2 B1 -38.12(9) . . . . ?
C1 C2 B2 B3 63.52(11) . . . . ?
C1 C2 B2 B8 101.98(9) . . . . ?
C1 C2 B2 B10 0.68(12) . . . . ?
C1 C2 B7 B6 -36.83(9) . . . . ?
C1 C2 B7 B8 -137.47(9) . . . . ?
C1 C2 B7 B9 -99.49(10) . . . . ?
C1 C2 B8 B2 -102.67(9) . . . . ?
C1 C2 B8 B3 -63.81(11) . . . . ?
C1 C2 B8 B7 37.70(8) . . . . ?
C1 C2 B8 B9 -0.34(12) . . . . ?
C1 B1 B2 C2 37.70(8) . . . . ?
C1 B1 B2 B3 -59.81(11) . . . . ?
C1 B1 B2 B8 3.03(12) . . . . ?
C1 B1 B2 B10 -97.99(10) . . . . ?
C1 B1 B5 B4 97.90(10) . . . . ?
C1 B1 B5 B6 34.38(9) . . . . ?
C1 B1 B5 B10 135.92(10) . . . . ?
C1 B1 B10 B2 100.93(10) . . . . ?
C1 B1 B10 B3 62.93(12) . . . . ?
C1 B1 B10 B4 0.23(12) . . . . ?
C1 B1 B10 B5 -37.54(9) . . . . ?
C1 B5 B6 B4 134.87(10) . . . . ?
C1 B5 B6 B7 34.03(9) . . . . ?
C1 B5 B6 B9 96.87(10) . . . . ?
C1 B5 B10 B1 38.41(9) . . . . ?
C1 B5 B10 B2 0.98(13) . . . . ?
C1 B5 B10 B3 -62.37(12) . . . . ?
C1 B5 B10 B4 -99.21(10) . . . . ?
C1 B6 B7 C2 37.65(9) . . . . ?
C1 B6 B7 B8 98.08(10) . . . . ?
C1 B6 B7 B9 135.32(10) . . . . ?
C1 B6 B9 B3 62.42(11) . . . . ?
C1 B6 B9 B4 98.85(10) . . . . ?
C1 B6 B9 B7 -38.39(9) . . . . ?
C1 B6 B9 B8 -0.66(12) . . . . ?
C1 B7 B8 C2 -37.77(9) . . . . ?
C1 B7 B8 B2 -2.73(12) . . . . ?
C1 B7 B8 B3 60.84(12) . . . . ?
C1 B7 B8 B9 98.90(10) . . . . ?
C1 B7 B9 B3 -62.17(12) . . . . ?
C1 B7 B9 B4 0.47(12) . . . . ?
C1 B7 B9 B6 38.59(9) . . . . ?
C1 B7 B9 B8 -99.78(10) . . . . ?
C2 C1 B1 B2 -36.73(8) . . . . ?
C2 C1 B1 B5 -138.10(10) . . . . ?
C2 C1 B1 B10 -99.60(10) . . . . ?
C2 C1 B5 B1 37.90(9) . . . . ?
C2 C1 B5 B4 -63.69(11) . . . . ?
C2 C1 B5 B6 -103.32(10) . . . . ?
C2 C1 B5 B10 -0.56(12) . . . . ?
C2 C1 B6 B4 63.28(11) . . . . ?
C2 C1 B6 B5 102.67(10) . . . . ?
C2 C1 B6 B7 -38.46(9) . . . . ?
C2 C1 B6 B9 0.46(12) . . . . ?
C2 C1 B7 B6 138.01(10) . . . . ?
C2 C1 B7 B8 36.27(8) . . . . ?
C2 C1 B7 B9 98.85(10) . . . . ?
C2 C3 C4 C5 -179.63(11) . . . . ?
C2 C3 C8 C7 179.26(11) . . . . ?
C2 B1 B2 B3 -97.51(10) . . . . ?
C2 B1 B2 B8 -34.67(8) . . . . ?
C2 B1 B2 B10 -135.69(10) . . . . ?
C2 B1 B5 C1 -37.29(9) . . . . ?
C2 B1 B5 B4 60.61(12) . . . . ?
C2 B1 B5 B6 -2.92(13) . . . . ?
C2 B1 B5 B10 98.63(10) . . . . ?
C2 B1 B10 B2 38.07(9) . . . . ?
C2 B1 B10 B3 0.06(12) . . . . ?
C2 B1 B10 B4 -62.63(11) . . . . ?
C2 B1 B10 B5 -100.40(10) . . . . ?
C2 B2 B3 B4 -63.17(12) . . . . ?
C2 B2 B3 B8 37.64(9) . . . . ?
C2 B2 B3 B9 0.66(12) . . . . ?
C2 B2 B3 B10 -100.00(10) . . . . ?
C2 B2 B8 B3 -135.95(10) . . . . ?
C2 B2 B8 B7 -35.49(9) . . . . ?
C2 B2 B8 B9 -98.44(10) . . . . ?
C2 B2 B10 B1 -38.73(9) . . . . ?
C2 B2 B10 B3 98.53(10) . . . . ?
C2 B2 B10 B4 62.29(12) . . . . ?
C2 B2 B10 B5 -1.02(13) . . . . ?
C2 B7 B8 B2 35.04(9) . . . . ?
C2 B7 B8 B3 98.61(10) . . . . ?
C2 B7 B8 B9 136.67(10) . . . . ?
C2 B7 B9 B3 0.88(12) . . . . ?
C2 B7 B9 B4 63.53(11) . . . . ?
C2 B7 B9 B6 101.65(9) . . . . ?
C2 B7 B9 B8 -36.72(8) . . . . ?
C2 B8 B9 B3 -99.35(10) . . . . ?
C2 B8 B9 B4 -62.79(11) . . . . ?
C2 B8 B9 B6 0.63(12) . . . . ?
C2 B8 B9 B7 38.28(9) . . . . ?
C3 C2 B1 C1 107.86(11) . . . . ?
C3 C2 B1 B2 -114.49(12) . . . . ?
C3 C2 B1 B5 143.99(11) . . . . ?
C3 C2 B1 B10 -153.50(10) . . . . ?
C3 C2 B2 B1 109.75(12) . . . . ?
C3 C2 B2 B3 -148.61(11) . . . . ?
C3 C2 B2 B8 -110.16(12) . . . . ?
C3 C2 B2 B10 148.54(11) . . . . ?
C3 C2 B7 C1 -109.81(10) . . . . ?
C3 C2 B7 B6 -146.63(10) . . . . ?
C3 C2 B7 B8 112.72(11) . . . . ?
C3 C2 B7 B9 150.71(10) . . . . ?
C3 C2 B8 B2 114.84(12) . . . . ?
C3 C2 B8 B3 153.71(10) . . . . ?
C3 C2 B8 B7 -104.78(12) . . . . ?
C3 C2 B8 B9 -142.83(11) . . . . ?
C3 C4 C5 C6 0.22(19) . . . . ?
C4 C3 C8 C7 -1.90(19) . . . . ?
C4 C5 C6 C7 -1.67(19) . . . . ?
C4 C5 C6 C9 179.30(12) . . . . ?
C5 C6 C7 C8 1.34(19) . . . . ?
C6 C7 C8 C3 0.4(2) . . . . ?
C8 C3 C4 C5 1.57(18) . . . . ?
C9 C6 C7 C8 -179.63(12) . . . . ?
C10 S1 C1 C2 78.35(9) . . . . ?
C10 S1 C1 B1 144.69(8) . . . . ?
C10 S1 C1 B5 -145.80(9) . . . . ?
C10 S1 C1 B6 -71.93(11) . . . . ?
C10 S1 C1 B7 6.09(11) . . . . ?
C10 C11 C12 C13 1.40(18) . . . . ?
C10 C11 C12 C17 -178.14(12) . . . . ?
C11 C10 C19 C18 -1.16(19) . . . . ?
C11 C12 C13 C14 179.05(11) . . . . ?
C11 C12 C13 C18 -1.36(17) . . . . ?
C11 C12 C17 C16 179.90(13) . . . . ?
C12 C13 C14 C15 1.20(19) . . . . ?
C12 C13 C18 C19 0.06(18) . . . . ?
C13 C12 C17 C16 0.36(19) . . . . ?
C13 C14 C15 C16 0.0(2) . . . . ?
C13 C18 C19 C10 1.20(19) . . . . ?
C14 C13 C18 C19 179.64(12) . . . . ?
C14 C15 C16 C17 -1.1(2) . . . . ?
C15 C16 C17 C12 0.9(2) . . . . ?
C17 C12 C13 C14 -1.40(18) . . . . ?
C17 C12 C13 C18 178.20(12) . . . . ?
C18 C13 C14 C15 -178.38(13) . . . . ?
C19 C10 C11 C12 -0.16(18) . . . . ?
B1 C1 C2 C3 -110.35(12) . . . . ?
B1 C1 C2 B2 39.20(9) . . . . ?
B1 C1 C2 B7 145.99(10) . . . . ?
B1 C1 C2 B8 106.52(10) . . . . ?
B1 C1 B5 B4 -101.59(10) . . . . ?
B1 C1 B5 B6 -141.22(10) . . . . ?
B1 C1 B5 B10 -38.46(9) . . . . ?
B1 C1 B6 B4 -1.75(13) . . . . ?
B1 C1 B6 B5 37.63(10) . . . . ?
B1 C1 B6 B7 -103.50(10) . . . . ?
B1 C1 B6 B9 -64.58(12) . . . . ?
B1 C1 B7 C2 -31.44(9) . . . . ?
B1 C1 B7 B6 106.57(10) . . . . ?
B1 C1 B7 B8 4.83(12) . . . . ?
B1 C1 B7 B9 67.42(12) . . . . ?
B1 C2 C3 C4 8.07(17) . . . . ?
B1 C2 C3 C8 -173.13(11) . . . . ?
B1 C2 B2 B3 101.64(10) . . . . ?
B1 C2 B2 B8 140.09(10) . . . . ?
B1 C2 B2 B10 38.79(9) . . . . ?
B1 C2 B7 C1 31.12(9) . . . . ?
B1 C2 B7 B6 -5.71(13) . . . . ?
B1 C2 B7 B8 -106.35(10) . . . . ?
B1 C2 B7 B9 -68.37(11) . . . . ?
B1 C2 B8 B2 -38.20(9) . . . . ?
B1 C2 B8 B3 0.67(13) . . . . ?
B1 C2 B8 B7 102.17(10) . . . . ?
B1 C2 B8 B9 64.13(12) . . . . ?
B1 B2 B3 B4 -1.01(13) . . . . ?
B1 B2 B3 B8 99.80(10) . . . . ?
B1 B2 B3 B9 62.82(12) . . . . ?
B1 B2 B3 B10 -37.84(9) . . . . ?
B1 B2 B8 C2 35.28(9) . . . . ?
B1 B2 B8 B3 -100.67(10) . . . . ?
B1 B2 B8 B7 -0.20(12) . . . . ?
B1 B2 B8 B9 -63.16(12) . . . . ?
B1 B2 B10 B3 137.26(10) . . . . ?
B1 B2 B10 B4 101.02(11) . . . . ?
B1 B2 B10 B5 37.71(10) . . . . ?
B1 B5 B6 C1 -34.50(9) . . . . ?
B1 B5 B6 B4 100.37(11) . . . . ?
B1 B5 B6 B7 -0.47(13) . . . . ?
B1 B5 B6 B9 62.37(12) . . . . ?
B1 B5 B10 B2 -37.43(9) . . . . ?
B1 B5 B10 B3 -100.78(10) . . . . ?
B1 B5 B10 B4 -137.62(10) . . . . ?
B2 C2 C3 C4 -66.95(16) . . . . ?
B2 C2 C3 C8 111.84(14) . . . . ?
B2 C2 B1 C1 -137.65(9) . . . . ?
B2 C2 B1 B5 -101.53(10) . . . . ?
B2 C2 B1 B10 -39.01(9) . . . . ?
B2 C2 B7 C1 98.99(10) . . . . ?
B2 C2 B7 B6 62.16(12) . . . . ?
B2 C2 B7 B8 -38.48(9) . . . . ?
B2 C2 B7 B9 -0.50(12) . . . . ?
B2 C2 B8 B3 38.86(9) . . . . ?
B2 C2 B8 B7 140.37(9) . . . . ?
B2 C2 B8 B9 102.33(10) . . . . ?
B2 B1 B5 C1 -98.61(10) . . . . ?
B2 B1 B5 B4 -0.71(13) . . . . ?
B2 B1 B5 B6 -64.23(12) . . . . ?
B2 B1 B5 B10 37.31(9) . . . . ?
B2 B1 B10 B3 -38.00(9) . . . . ?
B2 B1 B10 B4 -100.70(10) . . . . ?
B2 B1 B10 B5 -138.47(10) . . . . ?
B2 B3 B4 B5 0.58(13) . . . . ?
B2 B3 B4 B6 64.04(13) . . . . ?
B2 B3 B4 B9 100.73(10) . . . . ?
B2 B3 B4 B10 -36.59(9) . . . . ?
B2 B3 B8 C2 -38.24(9) . . . . ?
B2 B3 B8 B7 -101.11(10) . . . . ?
B2 B3 B8 B9 -138.61(10) . . . . ?
B2 B3 B9 B4 -101.51(11) . . . . ?
B2 B3 B9 B6 -64.80(12) . . . . ?
B2 B3 B9 B7 -0.98(13) . . . . ?
B2 B3 B9 B8 37.10(9) . . . . ?
B2 B3 B10 B1 38.12(9) . . . . ?
B2 B3 B10 B4 139.18(10) . . . . ?
B2 B3 B10 B5 102.17(11) . . . . ?
B2 B8 B9 B3 -37.30(9) . . . . ?
B2 B8 B9 B4 -0.75(13) . . . . ?
B2 B8 B9 B6 62.68(12) . . . . ?
B2 B8 B9 B7 100.33(10) . . . . ?
B3 B2 B8 C2 135.95(10) . . . . ?
B3 B2 B8 B7 100.46(11) . . . . ?
B3 B2 B8 B9 37.51(9) . . . . ?
B3 B2 B10 B1 -137.26(10) . . . . ?
B3 B2 B10 B4 -36.24(9) . . . . ?
B3 B2 B10 B5 -99.56(11) . . . . ?
B3 B4 B5 C1 62.16(12) . . . . ?
B3 B4 B5 B1 0.08(13) . . . . ?
B3 B4 B5 B6 101.23(10) . . . . ?
B3 B4 B5 B10 -37.41(9) . . . . ?
B3 B4 B6 C1 -62.01(12) . . . . ?
B3 B4 B6 B5 -100.66(11) . . . . ?
B3 B4 B6 B7 -0.84(13) . . . . ?
B3 B4 B6 B9 37.07(10) . . . . ?
B3 B4 B9 B6 -138.89(10) . . . . ?
B3 B4 B9 B7 -100.57(10) . . . . ?
B3 B4 B9 B8 -36.65(9) . . . . ?
B3 B4 B10 B1 100.07(10) . . . . ?
B3 B4 B10 B2 36.46(9) . . . . ?
B3 B4 B10 B5 138.31(10) . . . . ?
B3 B8 B9 B4 36.56(9) . . . . ?
B3 B8 B9 B6 99.98(11) . . . . ?
B3 B8 B9 B7 137.63(10) . . . . ?
B4 B3 B8 C2 63.20(12) . . . . ?
B4 B3 B8 B2 101.44(11) . . . . ?
B4 B3 B8 B7 0.33(13) . . . . ?
B4 B3 B8 B9 -37.17(9) . . . . ?
B4 B3 B9 B6 36.71(9) . . . . ?
B4 B3 B9 B7 100.53(10) . . . . ?
B4 B3 B9 B8 138.62(10) . . . . ?
B4 B3 B10 B1 -101.06(11) . . . . ?
B4 B3 B10 B2 -139.18(10) . . . . ?
B4 B3 B10 B5 -37.01(9) . . . . ?
B4 B5 B6 C1 -134.87(10) . . . . ?
B4 B5 B6 B7 -100.84(10) . . . . ?
B4 B5 B6 B9 -38.00(9) . . . . ?
B4 B5 B10 B1 137.62(10) . . . . ?
B4 B5 B10 B2 100.19(11) . . . . ?
B4 B5 B10 B3 36.85(10) . . . . ?
B4 B6 B7 C1 -97.03(11) . . . . ?
B4 B6 B7 C2 -59.38(12) . . . . ?
B4 B6 B7 B8 1.04(13) . . . . ?
B4 B6 B7 B9 38.28(9) . . . . ?
B4 B6 B9 B3 -36.44(9) . . . . ?
B4 B6 B9 B7 -137.25(10) . . . . ?
B4 B6 B9 B8 -99.52(11) . . . . ?
B5 C1 C2 C3 -149.63(10) . . . . ?
B5 C1 C2 B1 -39.28(9) . . . . ?
B5 C1 C2 B2 -0.07(12) . . . . ?
B5 C1 C2 B7 106.71(10) . . . . ?
B5 C1 C2 B8 67.24(11) . . . . ?
B5 C1 B1 C2 138.10(10) . . . . ?
B5 C1 B1 B2 101.37(10) . . . . ?
B5 C1 B1 B10 38.50(9) . . . . ?
B5 C1 B6 B4 -39.39(9) . . . . ?
B5 C1 B6 B7 -141.13(10) . . . . ?
B5 C1 B6 B9 -102.21(10) . . . . ?
B5 C1 B7 C2 -100.47(10) . . . . ?
B5 C1 B7 B6 37.54(10) . . . . ?
B5 C1 B7 B8 -64.20(12) . . . . ?
B5 C1 B7 B9 -1.62(13) . . . . ?
B5 B1 B2 C2 98.56(10) . . . . ?
B5 B1 B2 B3 1.05(12) . . . . ?
B5 B1 B2 B8 63.89(12) . . . . ?
B5 B1 B2 B10 -37.12(9) . . . . ?
B5 B1 B10 B2 138.47(10) . . . . ?
B5 B1 B10 B3 100.47(11) . . . . ?
B5 B1 B10 B4 37.77(9) . . . . ?
B5 B4 B6 C1 38.65(9) . . . . ?
B5 B4 B6 B7 99.81(10) . . . . ?
B5 B4 B6 B9 137.72(10) . . . . ?
B5 B4 B9 B3 101.29(11) . . . . ?
B5 B4 B9 B6 -37.60(9) . . . . ?
B5 B4 B9 B7 0.73(13) . . . . ?
B5 B4 B9 B8 64.64(12) . . . . ?
B5 B4 B10 B1 -38.24(9) . . . . ?
B5 B4 B10 B2 -101.85(11) . . . . ?
B5 B4 B10 B3 -138.31(10) . . . . ?
B5 B6 B7 C1 -33.97(9) . . . . ?
B5 B6 B7 C2 3.67(13) . . . . ?
B5 B6 B7 B8 64.10(12) . . . . ?
B5 B6 B7 B9 101.34(10) . . . . ?
B5 B6 B9 B3 1.32(12) . . . . ?
B5 B6 B9 B4 37.75(9) . . . . ?
B5 B6 B9 B7 -99.49(10) . . . . ?
B5 B6 B9 B8 -61.76(12) . . . . ?
B6 C1 C2 C3 143.06(10) . . . . ?
B6 C1 C2 B1 -106.59(10) . . . . ?
B6 C1 C2 B2 -67.39(11) . . . . ?
B6 C1 C2 B7 39.40(9) . . . . ?
B6 C1 C2 B8 -0.07(12) . . . . ?
B6 C1 B1 C2 100.57(10) . . . . ?
B6 C1 B1 B2 63.85(12) . . . . ?
B6 C1 B1 B5 -37.53(10) . . . . ?
B6 C1 B1 B10 0.98(13) . . . . ?
B6 C1 B5 B1 141.22(10) . . . . ?
B6 C1 B5 B4 39.63(9) . . . . ?
B6 C1 B5 B10 102.76(11) . . . . ?
B6 C1 B7 C2 -138.01(10) . . . . ?
B6 C1 B7 B8 -101.74(10) . . . . ?
B6 C1 B7 B9 -39.15(9) . . . . ?
B6 B4 B5 C1 -39.06(9) . . . . ?
B6 B4 B5 B1 -101.15(10) . . . . ?
B6 B4 B5 B10 -138.64(10) . . . . ?
B6 B4 B9 B3 138.89(10) . . . . ?
B6 B4 B9 B7 38.33(9) . . . . ?
B6 B4 B9 B8 102.24(10) . . . . ?
B6 B4 B10 B1 -1.28(13) . . . . ?
B6 B4 B10 B2 -64.88(13) . . . . ?
B6 B4 B10 B3 -101.34(11) . . . . ?
B6 B4 B10 B5 36.96(9) . . . . ?
B6 B5 B10 B1 100.38(10) . . . . ?
B6 B5 B10 B2 62.95(13) . . . . ?
B6 B5 B10 B3 -0.40(13) . . . . ?
B6 B5 B10 B4 -37.25(9) . . . . ?
B6 B7 B8 C2 -99.46(10) . . . . ?
B6 B7 B8 B2 -64.42(11) . . . . ?
B6 B7 B8 B3 -0.85(12) . . . . ?
B6 B7 B8 B9 37.21(9) . . . . ?
B6 B7 B9 B3 -100.76(10) . . . . ?
B6 B7 B9 B4 -38.12(10) . . . . ?
B6 B7 B9 B8 -138.37(10) . . . . ?
B7 C1 C2 C3 103.66(11) . . . . ?
B7 C1 C2 B1 -145.99(10) . . . . ?
B7 C1 C2 B2 -106.78(10) . . . . ?
B7 C1 C2 B8 -39.47(9) . . . . ?
B7 C1 B1 C2 31.72(9) . . . . ?
B7 C1 B1 B2 -5.01(12) . . . . ?
B7 C1 B1 B5 -106.38(10) . . . . ?
B7 C1 B1 B10 -67.88(11) . . . . ?
B7 C1 B5 B1 103.66(10) . . . . ?
B7 C1 B5 B4 2.07(13) . . . . ?
B7 C1 B5 B6 -37.56(9) . . . . ?
B7 C1 B5 B10 65.20(12) . . . . ?
B7 C1 B6 B4 101.74(10) . . . . ?
B7 C1 B6 B5 141.13(10) . . . . ?
B7 C1 B6 B9 38.92(9) . . . . ?
B7 C2 C3 C4 144.93(11) . . . . ?
B7 C2 C3 C8 -36.27(15) . . . . ?
B7 C2 B1 C1 -30.77(9) . . . . ?
B7 C2 B1 B2 106.88(10) . . . . ?
B7 C2 B1 B5 5.36(12) . . . . ?
B7 C2 B1 B10 67.87(11) . . . . ?
B7 C2 B2 B1 -101.74(10) . . . . ?
B7 C2 B2 B3 -0.10(12) . . . . ?
B7 C2 B2 B8 38.35(9) . . . . ?
B7 C2 B2 B10 -62.95(12) . . . . ?
B7 C2 B8 B2 -140.37(9) . . . . ?
B7 C2 B8 B3 -101.51(10) . . . . ?
B7 C2 B8 B9 -38.04(9) . . . . ?
B7 B6 B9 B3 100.81(10) . . . . ?
B7 B6 B9 B4 137.25(10) . . . . ?
B7 B6 B9 B8 37.73(9) . . . . ?
B7 B8 B9 B3 -137.63(10) . . . . ?
B7 B8 B9 B4 -101.08(10) . . . . ?
B7 B8 B9 B6 -37.65(9) . . . . ?
B8 C2 C3 C4 -143.06(12) . . . . ?
B8 C2 C3 C8 35.74(16) . . . . ?
B8 C2 B1 C1 -99.11(10) . . . . ?
B8 C2 B1 B2 38.55(10) . . . . ?
B8 C2 B1 B5 -62.98(12) . . . . ?
B8 C2 B1 B10 -0.47(13) . . . . ?
B8 C2 B2 B1 -140.09(10) . . . . ?
B8 C2 B2 B3 -38.45(9) . . . . ?
B8 C2 B2 B10 -101.30(10) . . . . ?
B8 C2 B7 C1 137.47(9) . . . . ?
B8 C2 B7 B6 100.64(10) . . . . ?
B8 C2 B7 B9 37.98(9) . . . . ?
B8 B2 B3 B4 -100.81(10) . . . . ?
B8 B2 B3 B9 -36.98(9) . . . . ?
B8 B2 B3 B10 -137.64(10) . . . . ?
B8 B2 B10 B1 -99.60(10) . . . . ?
B8 B2 B10 B3 37.67(9) . . . . ?
B8 B2 B10 B4 1.43(13) . . . . ?
B8 B2 B10 B5 -61.89(13) . . . . ?
B8 B3 B4 B5 -63.15(13) . . . . ?
B8 B3 B4 B6 0.32(14) . . . . ?
B8 B3 B4 B9 37.00(9) . . . . ?
B8 B3 B4 B10 -100.31(11) . . . . ?
B8 B3 B9 B4 -138.62(10) . . . . ?
B8 B3 B9 B6 -101.90(10) . . . . ?
B8 B3 B9 B7 -38.08(9) . . . . ?
B8 B3 B10 B1 0.32(13) . . . . ?
B8 B3 B10 B2 -37.80(9) . . . . ?
B8 B3 B10 B4 101.39(10) . . . . ?
B8 B3 B10 B5 64.38(12) . . . . ?
B8 B7 B9 B3 37.60(9) . . . . ?
B8 B7 B9 B4 100.25(10) . . . . ?
B8 B7 B9 B6 138.37(10) . . . . ?
B9 B3 B4 B5 -100.15(10) . . . . ?
B9 B3 B4 B6 -36.68(9) . . . . ?
B9 B3 B4 B10 -137.31(10) . . . . ?
B9 B3 B8 C2 100.37(10) . . . . ?
B9 B3 B8 B2 138.61(10) . . . . ?
B9 B3 B8 B7 37.50(9) . . . . ?
B9 B3 B10 B1 -62.84(12) . . . . ?
B9 B3 B10 B2 -100.96(10) . . . . ?
B9 B3 B10 B4 38.22(9) . . . . ?
B9 B3 B10 B5 1.21(13) . . . . ?
B9 B4 B5 C1 -1.64(13) . . . . ?
B9 B4 B5 B1 -63.72(12) . . . . ?
B9 B4 B5 B6 37.43(9) . . . . ?
B9 B4 B5 B10 -101.21(11) . . . . ?
B9 B4 B6 C1 -99.07(10) . . . . ?
B9 B4 B6 B5 -137.72(10) . . . . ?
B9 B4 B6 B7 -37.91(9) . . . . ?
B9 B4 B10 B1 61.71(12) . . . . ?
B9 B4 B10 B2 -1.90(13) . . . . ?
B9 B4 B10 B3 -38.36(9) . . . . ?
B9 B4 B10 B5 99.95(10) . . . . ?
B9 B6 B7 C1 -135.32(10) . . . . ?
B9 B6 B7 C2 -97.67(10) . . . . ?
B9 B6 B7 B8 -37.24(9) . . . . ?
B9 B7 B8 C2 -136.67(10) . . . . ?
B9 B7 B8 B2 -101.63(10) . . . . ?
B9 B7 B8 B3 -38.06(9) . . . . ?
B10 B1 B2 C2 135.69(10) . . . . ?
B10 B1 B2 B3 38.18(9) . . . . ?
B10 B1 B2 B8 101.01(10) . . . . ?
B10 B1 B5 C1 -135.92(10) . . . . ?
B10 B1 B5 B4 -38.01(9) . . . . ?
B10 B1 B5 B6 -101.54(11) . . . . ?
B10 B2 B3 B4 36.83(10) . . . . ?
B10 B2 B3 B8 137.64(10) . . . . ?
B10 B2 B3 B9 100.66(10) . . . . ?
B10 B2 B8 C2 98.02(11) . . . . ?
B10 B2 B8 B3 -37.93(10) . . . . ?
B10 B2 B8 B7 62.53(12) . . . . ?
B10 B2 B8 B9 -0.42(13) . . . . ?
B10 B3 B4 B5 37.16(10) . . . . ?
B10 B3 B4 B6 100.63(11) . . . . ?
B10 B3 B4 B9 137.31(10) . . . . ?
B10 B3 B8 C2 -0.59(13) . . . . ?
B10 B3 B8 B2 37.65(9) . . . . ?
B10 B3 B8 B7 -63.45(12) . . . . ?
B10 B3 B8 B9 -100.96(10) . . . . ?
B10 B3 B9 B4 -38.28(9) . . . . ?
B10 B3 B9 B6 -1.57(12) . . . . ?
B10 B3 B9 B7 62.25(12) . . . . ?
B10 B3 B9 B8 100.34(10) . . . . ?
B10 B4 B5 C1 99.58(10) . . . . ?
B10 B4 B5 B1 37.49(9) . . . . ?
B10 B4 B5 B6 138.64(10) . . . . ?
B10 B4 B6 C1 1.79(12) . . . . ?
B10 B4 B6 B5 -36.86(9) . . . . ?
B10 B4 B6 B7 62.96(12) . . . . ?
B10 B4 B6 B9 100.86(10) . . . . ?
B10 B4 B9 B3 38.28(9) . . . . ?
B10 B4 B9 B6 -100.62(11) . . . . ?
B10 B4 B9 B7 -62.29(12) . . . . ?
B10 B4 B9 B8 1.62(13) . . . . ?
B10 B5 B6 C1 -97.45(10) . . . . ?
B10 B5 B6 B4 37.43(9) . . . . ?
B10 B5 B6 B7 -63.42(12) . . . . ?
B10 B5 B6 B9 -0.57(13) . . . . ?
